data_7100307
_journal_name_full 'Chemical Communications'
_journal_paper_doi 10.1039/b510327d
_journal_year 2005
_chemical_formula_sum 'C38 H30 P2 S2'
_chemical_formula_weight 612.68
_space_group_IT_number 14
_symmetry_cell_setting monoclinic
_symmetry_space_group_name_Hall '-P 2yn'
_symmetry_space_group_name_H-M 'P 1 21/n 1'
_cell_angle_alpha 90.00
_cell_angle_beta 100.167(2)
_cell_angle_gamma 90.00
_cell_formula_units_Z 4
_cell_length_a 8.7650(10)
_cell_length_b 18.7960(10)
_cell_length_c 19.3020(10)
_cell_measurement_temperature 150.0(1)
_cell_volume 3130.0(4)
_diffrn_ambient_temperature 150.0(1)
_exptl_crystal_density_diffrn 1.300
_cod_depositor_comments
;
The following automatic conversions were performed:
'_symmetry_cell_setting' value 'Monoclinic' changed to 'monoclinic'
according to '/home/saulius/struct/CIF-dictionaries/cif_core.dic'
dictionary named 'cif_core.dic' version 2.4.1 from 2010-06-29.

Automatic conversion script
Id: cif_fix_enum 1527 2010-12-29 10:47:43Z saulius 
;
_cod_original_sg_symbol_H-M 'P 21/n'
_cod_database_code 7100307

loop_
_symmetry_equiv_pos_as_xyz
'x, y, z'
'-x+1/2, y+1/2, -z+1/2'
'-x, -y, -z'
'x-1/2, -y-1/2, z-1/2'

loop_
_atom_site_label
_atom_site_type_symbol
_atom_site_fract_x
_atom_site_fract_y
_atom_site_fract_z
_atom_site_U_iso_or_equiv
_atom_site_adp_type
_atom_site_occupancy
_atom_site_symmetry_multiplicity
_atom_site_calc_flag
_atom_site_refinement_flags
_atom_site_disorder_assembly
_atom_site_disorder_group
S1 S 0.62186(6) 0.42755(3) 0.36119(3) 0.03171(15) Uani 1 1 d . . .
S2 S 0.23352(6) 0.17470(3) 0.39372(3) 0.03251(15) Uani 1 1 d . . .
P1 P 0.44117(6) 0.36693(3) 0.33144(3) 0.02427(14) Uani 1 1 d . . .
P2 P 0.44239(6) 0.21528(3) 0.40539(3) 0.02457(14) Uani 1 1 d . . .
C1 C 0.4794(2) 0.27040(10) 0.33158(10) 0.0224(4) Uani 1 1 d . . .
C2 C 0.5305(2) 0.23979(11) 0.27557(10) 0.0250(5) Uani 1 1 d . . .
C3 C 0.5855(2) 0.28036(10) 0.21789(10) 0.0247(5) Uani 1 1 d . . .
C4 C 0.5133(2) 0.26849(11) 0.14843(10) 0.0278(5) Uani 1 1 d . . .
H4 H 0.4285 0.2364 0.1387 0.033 Uiso 1 1 calc R . .
C5 C 0.5641(2) 0.30306(11) 0.09386(11) 0.0343(5) Uani 1 1 d . . .
H5 H 0.5128 0.2957 0.0468 0.041 Uiso 1 1 calc R . .
C6 C 0.6904(2) 0.34862(11) 0.10764(12) 0.0359(5) Uani 1 1 d . . .
H6 H 0.7250 0.3728 0.0700 0.043 Uiso 1 1 calc R . .
C7 C 0.7653(2) 0.35885(12) 0.17557(12) 0.0353(5) Uani 1 1 d . . .
H7 H 0.8530 0.3893 0.1848 0.042 Uiso 1 1 calc R . .
C8 C 0.7134(2) 0.32486(11) 0.23072(11) 0.0300(5) Uani 1 1 d . . .
H8 H 0.7659 0.3321 0.2776 0.036 Uiso 1 1 calc R . .
C9 C 0.5304(2) 0.16162(11) 0.26078(10) 0.0285(5) Uani 1 1 d . . .
C10 C 0.3928(3) 0.12412(12) 0.24685(10) 0.0344(5) Uani 1 1 d . . .
H10 H 0.2988 0.1464 0.2530 0.041 Uiso 1 1 calc R . .
C11 C 0.3912(3) 0.05385(13) 0.22391(12) 0.0484(7) Uani 1 1 d . . .
H11 H 0.2960 0.0286 0.2136 0.058 Uiso 1 1 calc R . .
C12 C 0.5270(4) 0.02094(13) 0.21608(12) 0.0565(8) Uani 1 1 d . . .
H12 H 0.5259 -0.0272 0.2009 0.068 Uiso 1 1 calc R . .
C13 C 0.6653(3) 0.05798(14) 0.23028(12) 0.0537(7) Uani 1 1 d . . .
H13 H 0.7595 0.0350 0.2257 0.064 Uiso 1 1 calc R . .
C14 C 0.6670(3) 0.12809(12) 0.25104(11) 0.0384(6) Uani 1 1 d . . .
H14 H 0.7618 0.1538 0.2588 0.046 Uiso 1 1 calc R . .
C15 C 0.3432(2) 0.38409(11) 0.24177(10) 0.0255(5) Uani 1 1 d . . .
C16 C 0.2262(2) 0.33954(12) 0.20807(11) 0.0305(5) Uani 1 1 d . . .
H16 H 0.1955 0.2993 0.2321 0.037 Uiso 1 1 calc R . .
C17 C 0.1547(2) 0.35366(13) 0.13981(11) 0.0365(6) Uani 1 1 d . . .
H17 H 0.0753 0.3230 0.1169 0.044 Uiso 1 1 calc R . .
C18 C 0.1982(2) 0.41208(14) 0.10481(11) 0.0403(6) Uani 1 1 d . . .
H18 H 0.1489 0.4215 0.0578 0.048 Uiso 1 1 calc R . .
C19 C 0.3127(2) 0.45689(13) 0.13770(11) 0.0392(6) Uani 1 1 d . . .
H19 H 0.3417 0.4974 0.1136 0.047 Uiso 1 1 calc R . .
C20 C 0.3861(2) 0.44270(11) 0.20632(11) 0.0316(5) Uani 1 1 d . . .
H20 H 0.4658 0.4734 0.2289 0.038 Uiso 1 1 calc R . .
C21 C 0.2924(2) 0.38325(10) 0.38508(10) 0.0257(5) Uani 1 1 d . . .
C22 C 0.3226(2) 0.43347(11) 0.43881(11) 0.0316(5) Uani 1 1 d . . .
H22 H 0.4196 0.4574 0.4474 0.038 Uiso 1 1 calc R . .
C23 C 0.2120(3) 0.44875(12) 0.47974(12) 0.0404(6) Uani 1 1 d . . .
H23 H 0.2333 0.4831 0.5162 0.048 Uiso 1 1 calc R . .
C24 C 0.0709(2) 0.41420(13) 0.46769(12) 0.0410(6) Uani 1 1 d . . .
H24 H -0.0040 0.4240 0.4965 0.049 Uiso 1 1 calc R . .
C25 C 0.0389(2) 0.36539(12) 0.41380(12) 0.0354(5) Uani 1 1 d . . .
H25 H -0.0590 0.3423 0.4051 0.042 Uiso 1 1 calc R . .
C26 C 0.1477(2) 0.34979(11) 0.37233(11) 0.0297(5) Uani 1 1 d . . .
H26 H 0.1243 0.3163 0.3351 0.036 Uiso 1 1 calc R . .
C27 C 0.4865(2) 0.27129(10) 0.48350(10) 0.0250(5) Uani 1 1 d . . .
C28 C 0.6257(2) 0.30867(11) 0.50165(11) 0.0311(5) Uani 1 1 d . . .
H28 H 0.7023 0.3057 0.4726 0.037 Uiso 1 1 calc R . .
C29 C 0.6520(3) 0.34991(12) 0.56181(12) 0.0377(6) Uani 1 1 d . . .
H29 H 0.7466 0.3753 0.5739 0.045 Uiso 1 1 calc R . .
C30 C 0.5411(3) 0.35445(12) 0.60463(12) 0.0425(6) Uani 1 1 d . . .
H30 H 0.5596 0.3831 0.6458 0.051 Uiso 1 1 calc R . .
C31 C 0.4040(3) 0.31745(12) 0.58753(11) 0.0383(6) Uani 1 1 d . . .
H31 H 0.3284 0.3200 0.6172 0.046 Uiso 1 1 calc R . .
C32 C 0.3769(2) 0.27675(11) 0.52720(11) 0.0320(5) Uani 1 1 d . . .
H32 H 0.2814 0.2520 0.5153 0.038 Uiso 1 1 calc R . .
C33 C 0.5913(2) 0.14628(11) 0.41656(10) 0.0246(5) Uani 1 1 d . . .
C34 C 0.5456(2) 0.07571(11) 0.41558(10) 0.0279(5) Uani 1 1 d . . .
H34 H 0.4384 0.0644 0.4095 0.033 Uiso 1 1 calc R . .
C35 C 0.6539(2) 0.02147(12) 0.42330(11) 0.0330(5) Uani 1 1 d . . .
H35 H 0.6209 -0.0267 0.4227 0.040 Uiso 1 1 calc R . .
C36 C 0.8097(2) 0.03730(12) 0.43186(11) 0.0345(5) Uani 1 1 d . . .
H36 H 0.8841 0.0001 0.4369 0.041 Uiso 1 1 calc R . .
C37 C 0.8572(2) 0.10749(12) 0.43313(11) 0.0346(5) Uani 1 1 d . . .
H37 H 0.9646 0.1184 0.4395 0.042 Uiso 1 1 calc R . .
C38 C 0.7493(2) 0.16177(11) 0.42512(11) 0.0305(5) Uani 1 1 d . . .
H38 H 0.7827 0.2099 0.4254 0.037 Uiso 1 1 calc R . .

loop_
_atom_site_aniso_label
_atom_site_aniso_U_11
_atom_site_aniso_U_22
_atom_site_aniso_U_33
_atom_site_aniso_U_23
_atom_site_aniso_U_13
_atom_site_aniso_U_12
S1 0.0316(3) 0.0313(3) 0.0320(3) -0.0037(3) 0.0050(2) -0.0077(2)
S2 0.0263(3) 0.0318(3) 0.0404(3) 0.0002(3) 0.0087(2) -0.0038(2)
P1 0.0256(3) 0.0233(3) 0.0241(3) 0.0000(2) 0.0047(2) -0.0007(2)
P2 0.0254(3) 0.0240(3) 0.0250(3) 0.0008(2) 0.0063(2) -0.0010(2)
C1 0.0213(10) 0.0203(11) 0.0258(11) 0.0011(9) 0.0043(8) -0.0020(8)
C2 0.0238(10) 0.0259(12) 0.0246(11) -0.0001(9) 0.0019(8) 0.0000(9)
C3 0.0276(11) 0.0210(11) 0.0269(11) -0.0017(9) 0.0087(9) 0.0027(9)
C4 0.0292(11) 0.0280(12) 0.0276(12) -0.0006(10) 0.0087(9) -0.0004(9)
C5 0.0424(13) 0.0339(13) 0.0276(12) -0.0001(10) 0.0090(10) 0.0050(11)
C6 0.0490(14) 0.0288(13) 0.0343(13) 0.0036(10) 0.0196(11) 0.0004(11)
C7 0.0368(12) 0.0320(13) 0.0415(14) -0.0062(11) 0.0192(11) -0.0076(10)
C8 0.0290(11) 0.0324(13) 0.0295(12) -0.0035(10) 0.0077(9) -0.0002(10)
C9 0.0381(12) 0.0275(12) 0.0214(11) -0.0005(9) 0.0089(9) 0.0018(10)
C10 0.0464(13) 0.0306(13) 0.0259(12) -0.0010(10) 0.0054(10) -0.0065(11)
C11 0.0773(19) 0.0311(14) 0.0345(14) -0.0024(11) 0.0034(13) -0.0118(14)
C12 0.104(2) 0.0242(14) 0.0378(15) -0.0086(12) 0.0034(15) 0.0032(16)
C13 0.0804(19) 0.0412(17) 0.0405(15) -0.0066(13) 0.0130(14) 0.0205(15)
C14 0.0472(13) 0.0345(14) 0.0344(13) -0.0020(11) 0.0093(11) 0.0070(11)
C15 0.0241(10) 0.0270(12) 0.0258(11) -0.0026(10) 0.0051(9) 0.0034(9)
C16 0.0295(11) 0.0345(13) 0.0279(12) -0.0014(10) 0.0062(9) 0.0016(10)
C17 0.0265(11) 0.0485(16) 0.0331(13) -0.0093(12) 0.0015(10) 0.0055(11)
C18 0.0372(13) 0.0570(17) 0.0258(12) 0.0050(12) 0.0032(10) 0.0169(13)
C19 0.0457(13) 0.0405(14) 0.0339(13) 0.0100(11) 0.0137(11) 0.0082(12)
C20 0.0349(12) 0.0295(13) 0.0304(12) 0.0018(10) 0.0061(10) 0.0037(10)
C21 0.0276(10) 0.0224(11) 0.0268(11) 0.0020(9) 0.0041(9) 0.0045(9)
C22 0.0336(11) 0.0288(13) 0.0316(12) -0.0002(10) 0.0040(10) 0.0040(10)
C23 0.0489(14) 0.0374(14) 0.0367(14) -0.0076(11) 0.0128(11) 0.0080(12)
C24 0.0413(13) 0.0445(15) 0.0416(14) 0.0012(12) 0.0192(11) 0.0126(12)
C25 0.0294(11) 0.0377(14) 0.0399(14) 0.0071(12) 0.0083(10) 0.0070(10)
C26 0.0296(11) 0.0285(12) 0.0307(12) 0.0003(10) 0.0050(9) 0.0028(10)
C27 0.0298(11) 0.0239(11) 0.0216(11) 0.0036(9) 0.0053(9) 0.0043(9)
C28 0.0333(11) 0.0304(13) 0.0294(12) 0.0005(10) 0.0050(9) 0.0039(10)
C29 0.0390(12) 0.0365(14) 0.0348(13) -0.0055(11) -0.0013(11) 0.0015(11)
C30 0.0565(15) 0.0420(15) 0.0271(13) -0.0098(11) 0.0024(11) 0.0087(13)
C31 0.0446(13) 0.0430(15) 0.0296(13) -0.0012(11) 0.0132(10) 0.0094(12)
C32 0.0369(12) 0.0317(13) 0.0285(12) 0.0036(10) 0.0085(10) 0.0042(10)
C33 0.0256(10) 0.0273(12) 0.0214(11) 0.0005(9) 0.0060(8) 0.0003(9)
C34 0.0266(10) 0.0302(12) 0.0271(11) -0.0020(10) 0.0054(9) -0.0024(10)
C35 0.0353(12) 0.0257(12) 0.0390(13) -0.0029(10) 0.0092(10) 0.0003(10)
C36 0.0319(11) 0.0328(13) 0.0387(13) -0.0030(11) 0.0060(10) 0.0080(10)
C37 0.0264(11) 0.0391(14) 0.0387(13) -0.0054(11) 0.0064(10) 0.0007(10)
C38 0.0302(11) 0.0271(12) 0.0351(13) -0.0017(10) 0.0083(9) -0.0031(10)

loop_
_geom_bond_atom_site_label_1
_geom_bond_atom_site_label_2
_geom_bond_distance
_geom_bond_site_symmetry_2
_geom_bond_publ_flag
S1 P1 1.9532(7) . ?
S2 P2 1.9593(7) . ?
P1 C15 1.8201(19) . ?
P1 C21 1.828(2) . ?
P1 C1 1.845(2) . ?
P2 C27 1.823(2) . ?
P2 C33 1.826(2) . ?
P2 C1 1.836(2) . ?
C1 C2 1.368(3) . ?
C2 C9 1.497(3) . ?
C2 C3 1.497(3) . ?
C3 C8 1.386(3) . ?
C3 C4 1.396(3) . ?
C4 C5 1.377(3) . ?
C5 C6 1.387(3) . ?
C6 C7 1.372(3) . ?
C7 C8 1.385(3) . ?
C9 C10 1.382(3) . ?
C9 C14 1.395(3) . ?
C10 C11 1.392(3) . ?
C11 C12 1.373(3) . ?
C12 C13 1.383(3) . ?
C13 C14 1.377(3) . ?
C15 C20 1.384(3) . ?
C15 C16 1.393(3) . ?
C16 C17 1.381(3) . ?
C17 C18 1.378(3) . ?
C18 C19 1.377(3) . ?
C19 C20 1.392(3) . ?
C21 C22 1.393(3) . ?
C21 C26 1.398(3) . ?
C22 C23 1.384(3) . ?
C23 C24 1.380(3) . ?
C24 C25 1.378(3) . ?
C25 C26 1.381(3) . ?
C27 C32 1.390(3) . ?
C27 C28 1.398(3) . ?
C28 C29 1.381(3) . ?
C29 C30 1.385(3) . ?
C30 C31 1.377(3) . ?
C31 C32 1.378(3) . ?
C33 C34 1.385(3) . ?
C33 C38 1.396(3) . ?
C34 C35 1.383(3) . ?
C35 C36 1.379(3) . ?
C36 C37 1.382(3) . ?
C37 C38 1.381(3) . ?

loop_
_cod_related_entry_id
_cod_related_entry_database
_cod_related_entry_code
1 ChemSpider 21150269
